data_7211610
loop_
_publ_author_name
'Wang, Ying'
'Zhang, Zhen-Jie'
'Shi, Wei'
'Cheng, Peng'
'Liao, Dai-Zheng'
'Yan, Shi-Ping'

_publ_section_title
;
 3D heterometal--organic frameworks based on oxydiacetic acid
;
_journal_issue 4
_journal_name_full CrystEngComm
_journal_page_first 1086
_journal_paper_doi 10.1039/b910838f
_journal_volume 12
_journal_year 2010
_chemical_formula_sum 'C16 H32 La2 O28 Pb'
_chemical_formula_weight 1157.31
_chemical_name_systematic
;
?
;
_space_group_IT_number 122
_symmetry_cell_setting tetragonal
_symmetry_space_group_name_Hall 'I -4 2bw'
_symmetry_space_group_name_H-M 'I -4 2 d'
_atom_sites_solution_hydrogens geom
_atom_sites_solution_primary direct
_atom_sites_solution_secondary difmap
_audit_creation_method SHELXL-97
_cell_angle_alpha 90.00
_cell_angle_beta 90.00
_cell_angle_gamma 90.00
_cell_formula_units_Z 4
_cell_length_a 13.9901(7)
_cell_length_b 13.9901(7)
_cell_length_c 18.2013(18)
_cell_measurement_reflns_used 5087
_cell_measurement_temperature 293(2)
_cell_measurement_theta_max 26.89
_cell_measurement_theta_min 2.91
_cell_volume 3562.4(4)
_computing_cell_refinement 'Bruker SMART APEX II'
_computing_data_collection 'Bruker SMART APEX II'
_computing_data_reduction 'Bruker SAINT'
_computing_molecular_graphics 'Bruker SHELXTL'
_computing_publication_material 'Bruker SHELXTL'
_computing_structure_refinement 'SHELXL-97 (Sheldrick, 1997)'
_computing_structure_solution 'SHELXS-97 (Sheldrick, 1990)'
_diffrn_ambient_temperature 293(2)
_diffrn_measured_fraction_theta_full 1.000
_diffrn_measured_fraction_theta_max 1.000
_diffrn_measurement_device_type 'APEX II CCD area detector'
_diffrn_measurement_method 'phi and omega scans'
_diffrn_radiation_monochromator graphite
_diffrn_radiation_source 'fine-focus sealed tube'
_diffrn_radiation_type MoK\a
_diffrn_radiation_wavelength 0.71073
_diffrn_reflns_av_R_equivalents 0.0558
_diffrn_reflns_av_sigmaI/netI 0.0317
_diffrn_reflns_limit_h_max 16
_diffrn_reflns_limit_h_min -16
_diffrn_reflns_limit_k_max 16
_diffrn_reflns_limit_k_min -15
_diffrn_reflns_limit_l_max 21
_diffrn_reflns_limit_l_min -21
_diffrn_reflns_number 12302
_diffrn_reflns_theta_full 25.00
_diffrn_reflns_theta_max 25.00
_diffrn_reflns_theta_min 1.84
_exptl_absorpt_coefficient_mu 7.165
_exptl_absorpt_correction_T_max 0.5343
_exptl_absorpt_correction_T_min 0.5343
_exptl_absorpt_correction_type multi-scan
_exptl_absorpt_process_details SADABS
_exptl_crystal_colour COLORLESS
_exptl_crystal_density_diffrn 2.158
_exptl_crystal_density_method 'not measured'
_exptl_crystal_description BLOCK
_exptl_crystal_F_000 2192
_exptl_crystal_size_max 0.10
_exptl_crystal_size_mid 0.10
_exptl_crystal_size_min 0.10
_refine_diff_density_max 1.359
_refine_diff_density_min -0.752
_refine_diff_density_rms 0.165
_refine_ls_abs_structure_details 'Flack H D (1983), Acta Cryst. A39, 876-881'
_refine_ls_abs_structure_Flack 0.016(9)
_refine_ls_extinction_method none
_refine_ls_goodness_of_fit_ref 1.179
_refine_ls_hydrogen_treatment constr
_refine_ls_matrix_type full
_refine_ls_number_parameters 122
_refine_ls_number_reflns 1573
_refine_ls_number_restraints 18
_refine_ls_restrained_S_all 1.172
_refine_ls_R_factor_all 0.0261
_refine_ls_R_factor_gt 0.0240
_refine_ls_shift/su_max 0.001
_refine_ls_shift/su_mean 0.000
_refine_ls_structure_factor_coef Fsqd
_refine_ls_weighting_details 'calc w=1/[\s^2^(Fo^2^)+(0.0394P)^2^+10.7298P] where P=(Fo^2^+2Fc^2^)/3'
_refine_ls_weighting_scheme calc
_refine_ls_wR_factor_gt 0.0755
_refine_ls_wR_factor_ref 0.0759
_reflns_number_gt 1446
_reflns_number_total 1573
_reflns_threshold_expression >2sigma(I)
_cod_data_source_file b910838f.txt
_cod_data_source_block La-Pb
_cod_depositor_comments
;
The following automatic conversions were performed:

'_symmetry_cell_setting' value 'Tetragonal' changed to 'tetragonal'
according to /home/saulius/struct/CIF-dictionaries/cif_core.dic
dictionary named 'cif_core.dic' version 2.4.2 from
2011-04-26.

'_exptl_absorpt_correction_type' value 'MULTI-SCAN'
changed to 'multi-scan' according to
/home/saulius/struct/CIF-dictionaries/cif_core.dic dictionary named
'cif_core.dic' version 2.4.2 from 2011-04-26.

Automatic conversion script
Id: cif_fix_values 1891 2012-01-12 08:04:46Z andrius 
;
_cod_original_sg_symbol_H-M I-42d
_cod_original_formula_sum 'C16 H32 La2 O28 Pb1'
_cod_database_code 7211610

loop_
_symmetry_equiv_pos_as_xyz
'x, y, z'
'-x, -y, z'
'y, -x, -z'
'-y, x, -z'
'-x+1/2, y, -z+3/4'
'x+1/2, -y, -z+3/4'
'-y+1/2, -x, z+3/4'
'y+1/2, x, z+3/4'
'x+1/2, y+1/2, z+1/2'
'-x+1/2, -y+1/2, z+1/2'
'y+1/2, -x+1/2, -z+1/2'
'-y+1/2, x+1/2, -z+1/2'
'-x+1, y+1/2, -z+5/4'
'x+1, -y+1/2, -z+5/4'
'-y+1, -x+1/2, z+5/4'
'y+1, x+1/2, z+5/4'

loop_
_atom_site_label
_atom_site_type_symbol
_atom_site_fract_x
_atom_site_fract_y
_atom_site_fract_z
_atom_site_U_iso_or_equiv
_atom_site_adp_type
_atom_site_occupancy
_atom_site_symmetry_multiplicity
_atom_site_calc_flag
_atom_site_refinement_flags
_atom_site_disorder_assembly
_atom_site_disorder_group
Pb1 Pb 0.0000 0.0000 0.0000 0.02275(17) Uani 1 4 d S . .
La1 La 0.01400(4) 0.2500 0.1250 0.02142(18) Uani 1 2 d S . .
O1 O -0.2008(4) 0.0101(4) 0.1712(4) 0.0439(16) Uani 1 1 d . . .
O2 O -0.0802(4) 0.0928(4) 0.1227(4) 0.0322(14) Uani 1 1 d . . .
O3 O -0.1779(5) 0.2500 0.1250 0.039(2) Uani 1 2 d S . .
O4 O 0.1109(4) 0.1298(4) 0.0511(3) 0.0272(14) Uani 1 1 d . . .
O5 O 0.2382(4) 0.0579(4) 0.0025(4) 0.0364(14) Uani 1 1 d . . .
O6 O 0.2098(5) 0.2500 0.1250 0.036(2) Uani 1 2 d S . .
O7 O 0.0873(5) 0.3664(4) 0.0297(4) 0.0391(16) Uani 1 1 d . . .
C1 C -0.1655(6) 0.0824(6) 0.1442(5) 0.0287(19) Uani 1 1 d . . .
C2 C -0.2328(6) 0.1659(5) 0.1325(6) 0.0331(19) Uani 1 1 d . . .
H2A H -0.2706 0.1557 0.0885 0.040 Uiso 1 1 calc R . .
H2B H -0.2758 0.1719 0.1740 0.040 Uiso 1 1 calc R . .
C3 C 0.1993(6) 0.1174(6) 0.0419(5) 0.0258(19) Uani 1 1 d . . .
C4 C 0.2645(6) 0.1844(6) 0.0843(5) 0.0323(19) Uani 1 1 d . . .
H4A H 0.3047 0.1476 0.1172 0.039 Uiso 1 1 calc R . .
H4B H 0.3055 0.2186 0.0503 0.039 Uiso 1 1 calc R . .
O8 O 0.5000 0.0000 0.0777(14) 0.091(7) Uani 0.50 2 d SPU . .
O9 O 0.4967(14) 0.8541(13) 0.2387(9) 0.084(5) Uani 0.50 1 d PU A 1
O10 O 0.493(2) 0.784(2) 0.133(2) 0.088(10) Uani 0.25 1 d PU . 2

loop_
_atom_site_aniso_label
_atom_site_aniso_U_11
_atom_site_aniso_U_22
_atom_site_aniso_U_33
_atom_site_aniso_U_23
_atom_site_aniso_U_13
_atom_site_aniso_U_12
Pb1 0.0193(2) 0.0193(2) 0.0296(3) 0.000 0.000 0.000
La1 0.0168(3) 0.0196(3) 0.0279(3) -0.0068(3) 0.000 0.000
O1 0.037(3) 0.024(3) 0.071(4) 0.007(3) 0.013(3) 0.001(3)
O2 0.024(3) 0.023(3) 0.050(4) -0.005(3) 0.005(3) 0.000(2)
O3 0.019(4) 0.018(4) 0.079(7) 0.005(5) 0.000 0.000
O4 0.022(3) 0.026(3) 0.034(3) -0.010(3) -0.003(3) -0.005(2)
O5 0.034(3) 0.036(3) 0.040(3) -0.023(3) 0.000(3) 0.005(3)
O6 0.017(4) 0.039(5) 0.052(6) -0.030(4) 0.000 0.000
O7 0.042(4) 0.035(4) 0.040(4) -0.006(3) 0.004(3) -0.014(3)
C1 0.030(4) 0.020(4) 0.036(5) 0.000(4) -0.001(4) 0.002(3)
C2 0.025(4) 0.027(4) 0.047(5) 0.003(4) 0.007(5) 0.001(4)
C3 0.021(4) 0.025(4) 0.031(5) -0.004(4) -0.003(3) -0.001(3)
C4 0.025(5) 0.035(4) 0.037(5) -0.016(4) 0.003(4) -0.002(4)
O8 0.091(7) 0.091(7) 0.091(7) 0.000 0.000 -0.0002(10)
O9 0.084(5) 0.084(5) 0.085(5) 0.0008(10) -0.0002(10) 0.0001(10)
O10 0.088(10) 0.088(10) 0.088(10) -0.0001(10) 0.0000(10) 0.0000(10)

loop_
_atom_type_symbol
_atom_type_description
_atom_type_scat_dispersion_real
_atom_type_scat_dispersion_imag
_atom_type_scat_source
C C 0.0033 0.0016 'International Tables Vol C Tables 4.2.6.8 and 6.1.1.4'
H H 0.0000 0.0000 'International Tables Vol C Tables 4.2.6.8 and 6.1.1.4'
O O 0.0106 0.0060 'International Tables Vol C Tables 4.2.6.8 and 6.1.1.4'
Pb Pb -3.3944 10.1111 'International Tables Vol C Tables 4.2.6.8 and 6.1.1.4'
La La -0.2871 2.4523 'International Tables Vol C Tables 4.2.6.8 and 6.1.1.4'

loop_
_geom_angle_atom_site_label_1
_geom_angle_atom_site_label_2
_geom_angle_atom_site_label_3
_geom_angle
_geom_angle_site_symmetry_1
_geom_angle_site_symmetry_3
O4 Pb1 O4 97.57(9) 3 .
O4 Pb1 O4 97.58(9) 3 2
O4 Pb1 O4 137.4(3) . 2
O4 Pb1 O4 137.4(3) 3 4
O4 Pb1 O4 97.58(9) . 4
O4 Pb1 O4 97.57(9) 2 4
O5 La1 O5 133.2(3) 4 15_454
O5 La1 O4 137.59(19) 4 14_454
O5 La1 O4 71.62(19) 15_454 14_454
O5 La1 O4 71.62(19) 4 .
O5 La1 O4 137.59(19) 15_454 .
O4 La1 O4 115.6(2) 14_454 .
O5 La1 O2 82.4(2) 4 14_454
O5 La1 O2 74.0(2) 15_454 14_454
O4 La1 O2 72.43(17) 14_454 14_454
O4 La1 O2 148.2(2) . 14_454
O5 La1 O2 74.0(2) 4 .
O5 La1 O2 82.4(2) 15_454 .
O4 La1 O2 148.2(2) 14_454 .
O4 La1 O2 72.43(17) . .
O2 La1 O2 118.1(2) 14_454 .
O5 La1 O7 65.49(19) 4 .
O5 La1 O7 136.8(2) 15_454 .
O4 La1 O7 74.2(2) 14_454 .
O4 La1 O7 81.42(18) . .
O2 La1 O7 71.1(2) 14_454 .
O2 La1 O7 137.0(2) . .
O5 La1 O7 136.8(2) 4 14_454
O5 La1 O7 65.49(19) 15_454 14_454
O4 La1 O7 81.42(18) 14_454 14_454
O4 La1 O7 74.2(2) . 14_454
O2 La1 O7 137.0(2) 14_454 14_454
O2 La1 O7 71.1(2) . 14_454
O7 La1 O7 133.4(3) . 14_454
O5 La1 O3 66.61(13) 4 .
O5 La1 O3 66.61(13) 15_454 .
O4 La1 O3 122.19(12) 14_454 .
O4 La1 O3 122.20(12) . .
O2 La1 O3 59.07(12) 14_454 .
O2 La1 O3 59.07(12) . .
O7 La1 O3 113.31(16) . .
O7 La1 O3 113.31(16) 14_454 .
O5 La1 O6 113.39(13) 4 .
O5 La1 O6 113.39(13) 15_454 .
O4 La1 O6 57.81(12) 14_454 .
O4 La1 O6 57.80(12) . .
O2 La1 O6 120.93(12) 14_454 .
O2 La1 O6 120.93(12) . .
O7 La1 O6 66.69(16) . .
O7 La1 O6 66.69(16) 14_454 .
O3 La1 O6 180.0 . .
C1 O2 La1 125.4(5) . .
C2 O3 C2 114.1(8) . 14_454
C2 O3 La1 122.9(4) . .
C2 O3 La1 122.9(4) 14_454 .
C3 O4 La1 133.2(5) . .
C3 O4 Pb1 116.7(5) . .
La1 O4 Pb1 109.7(2) . .
C3 O5 La1 146.5(6) . 3
C4 O6 C4 114.1(8) 14_454 .
C4 O6 La1 122.9(4) 14_454 .
C4 O6 La1 122.9(4) . .
O1 C1 O2 126.8(8) . .
O1 C1 C2 116.3(7) . .
O2 C1 C2 116.9(7) . .
O3 C2 C1 108.6(6) . .
O3 C2 H2A 110.0 . .
C1 C2 H2A 110.0 . .
O3 C2 H2B 110.0 . .
C1 C2 H2B 110.0 . .
H2A C2 H2B 108.3 . .
O5 C3 O4 127.3(8) . .
O5 C3 C4 116.7(7) . .
O4 C3 C4 115.9(7) . .
O6 C4 C3 110.1(7) . .
O6 C4 H4A 109.6 . .
C3 C4 H4A 109.6 . .
O6 C4 H4B 109.6 . .
C3 C4 H4B 109.6 . .
H4A C4 H4B 108.1 . .

loop_
_geom_bond_atom_site_label_1
_geom_bond_atom_site_label_2
_geom_bond_distance
_geom_bond_site_symmetry_2
Pb1 O4 2.563(5) 3
Pb1 O4 2.563(5) .
Pb1 O4 2.563(5) 2
Pb1 O4 2.563(5) 4
La1 O5 2.535(6) 4
La1 O5 2.535(6) 15_454
La1 O4 2.545(6) 14_454
La1 O4 2.545(6) .
La1 O2 2.563(5) 14_454
La1 O2 2.563(5) .
La1 O7 2.590(6) .
La1 O7 2.590(6) 14_454
La1 O3 2.685(7) .
La1 O6 2.740(7) .
O1 C1 1.227(10) .
O2 C1 1.266(10) .
O3 C2 1.411(9) .
O3 C2 1.411(9) 14_454
O4 C3 1.260(10) .
O5 C3 1.226(9) .
O5 La1 2.535(6) 3
O6 C4 1.406(9) 14_454
O6 C4 1.406(9) .
C1 C2 1.515(10) .
C2 H2A 0.9700 .
C2 H2B 0.9700 .
C3 C4 1.518(11) .
C4 H4A 0.9700 .
C4 H4B 0.9700 .
O10 O10 0.99(7) 14_464

loop_
_geom_torsion_atom_site_label_1
_geom_torsion_atom_site_label_2
_geom_torsion_atom_site_label_3
_geom_torsion_atom_site_label_4
_geom_torsion
_geom_torsion_site_symmetry_1
_geom_torsion_site_symmetry_4
O5 La1 O2 C1 -94.5(7) 4 .
O5 La1 O2 C1 44.7(7) 15_454 .
O4 La1 O2 C1 79.7(8) 14_454 .
O4 La1 O2 C1 -169.8(7) . .
O2 La1 O2 C1 -22.5(6) 14_454 .
O7 La1 O2 C1 -114.5(7) . .
O7 La1 O2 C1 111.4(7) 14_454 .
O3 La1 O2 C1 -22.5(6) . .
O6 La1 O2 C1 157.5(6) . .
O5 La1 O3 C2 92.5(5) 4 .
O5 La1 O3 C2 -87.5(5) 15_454 .
O4 La1 O3 C2 -134.8(5) 14_454 .
O4 La1 O3 C2 45.2(5) . .
O2 La1 O3 C2 -172.3(5) 14_454 .
O2 La1 O3 C2 7.7(5) . .
O7 La1 O3 C2 139.8(5) . .
O7 La1 O3 C2 -40.2(5) 14_454 .
O6 La1 O3 C2 0(100) . .
O5 La1 O3 C2 -87.5(5) 4 14_454
O5 La1 O3 C2 92.5(5) 15_454 14_454
O4 La1 O3 C2 45.2(5) 14_454 14_454
O4 La1 O3 C2 -134.8(5) . 14_454
O2 La1 O3 C2 7.7(5) 14_454 14_454
O2 La1 O3 C2 -172.3(5) . 14_454
O7 La1 O3 C2 -40.2(5) . 14_454
O7 La1 O3 C2 139.8(5) 14_454 14_454
O6 La1 O3 C2 0(29) . 14_454
O5 La1 O4 C3 133.3(8) 4 .
O5 La1 O4 C3 -91.8(8) 15_454 .
O4 La1 O4 C3 -1.5(7) 14_454 .
O2 La1 O4 C3 96.4(8) 14_454 .
O2 La1 O4 C3 -148.2(8) . .
O7 La1 O4 C3 66.3(7) . .
O7 La1 O4 C3 -73.5(7) 14_454 .
O3 La1 O4 C3 178.5(7) . .
O6 La1 O4 C3 -1.5(7) . .
O5 La1 O4 Pb1 -55.0(2) 4 .
O5 La1 O4 Pb1 79.9(3) 15_454 .
O4 La1 O4 Pb1 170.3(3) 14_454 .
O2 La1 O4 Pb1 -91.8(4) 14_454 .
O2 La1 O4 Pb1 23.5(2) . .
O7 La1 O4 Pb1 -121.9(2) . .
O7 La1 O4 Pb1 98.2(3) 14_454 .
O3 La1 O4 Pb1 -9.7(3) . .
O6 La1 O4 Pb1 170.3(3) . .
O4 Pb1 O4 C3 0.9(5) 3 .
O4 Pb1 O4 C3 110.8(6) 2 .
O4 Pb1 O4 C3 -139.2(7) 4 .
O4 Pb1 O4 La1 -172.4(3) 3 .
O4 Pb1 O4 La1 -62.44(17) 2 .
O4 Pb1 O4 La1 47.52(7) 4 .
O5 La1 O6 C4 133.0(5) 4 14_454
O5 La1 O6 C4 -47.0(5) 15_454 14_454
O4 La1 O6 C4 0.3(5) 14_454 14_454
O4 La1 O6 C4 -179.7(5) . 14_454
O2 La1 O6 C4 37.8(5) 14_454 14_454
O2 La1 O6 C4 -142.2(5) . 14_454
O7 La1 O6 C4 85.7(5) . 14_454
O7 La1 O6 C4 -94.3(5) 14_454 14_454
O3 La1 O6 C4 0(84) . 14_454
O5 La1 O6 C4 -47.0(5) 4 .
O5 La1 O6 C4 133.0(5) 15_454 .
O4 La1 O6 C4 -179.7(5) 14_454 .
O4 La1 O6 C4 0.3(5) . .
O2 La1 O6 C4 -142.2(5) 14_454 .
O2 La1 O6 C4 37.8(5) . .
O7 La1 O6 C4 -94.3(5) . .
O7 La1 O6 C4 85.7(5) 14_454 .
O3 La1 O6 C4 0(100) . .
La1 O2 C1 O1 -149.0(7) . .
La1 O2 C1 C2 34.1(11) . .
C2 O3 C2 C1 -176.8(9) 14_454 .
La1 O3 C2 C1 3.2(9) . .
O1 C1 C2 O3 160.8(8) . .
O2 C1 C2 O3 -22.0(11) . .
La1 O5 C3 O4 52.8(15) 3 .
La1 O5 C3 C4 -126.9(9) 3 .
La1 O4 C3 O5 -177.4(6) . .
Pb1 O4 C3 O5 11.2(12) . .
La1 O4 C3 C4 2.3(12) . .
Pb1 O4 C3 C4 -169.0(6) . .
C4 O6 C4 C3 -179.5(9) 14_454 .
La1 O6 C4 C3 0.5(9) . .
O5 C3 C4 O6 178.2(7) . .
O4 C3 C4 O6 -1.5(11) . .
